data_7109515
loop_
_publ_author_name
'Gary L. Guillet'
'Forrest T. Sloane'
'David M. Ermert'
'Matthew W. Calkins'
'Marcus K. Peprah'
'Elisabeth S. Knowles'
'Erik Cizmar'
'Khalil A. Abboud'
'Mark W. Meisel'
'Leslie J. Murray'

_publ_section_title
;
 Preorganized assembly of three iron(II) or manganese(II)
 beta-diketiminate complexes using a cyclophane ligand
;
_journal_name_full Chem.Commun.
_journal_page_first 6635
_journal_paper_doi 10.1039/c3cc43395a
_journal_volume 49
_journal_year 2013
_chemical_formula_moiety 'C45 H66 N6, 2(C1 H2 Cl2)'
_chemical_formula_sum 'C47 H70 Cl4 N6'
_chemical_formula_weight 860.89
_chemical_name_systematic
;
?
;
_space_group_IT_number 15
_symmetry_cell_setting monoclinic
_symmetry_space_group_name_Hall '-C 2yc'
_symmetry_space_group_name_H-M 'C 1 2/c 1'
_atom_sites_solution_hydrogens geom
_atom_sites_solution_primary direct
_atom_sites_solution_secondary difmap
_audit_creation_method SHELXL-97
_audit_update_record
;
2011-10-04 # Formatted by publCIF
;
_cell_angle_alpha 90.00
_cell_angle_beta 105.249(2)
_cell_angle_gamma 90.00
_cell_formula_units_Z 4
_cell_length_a 18.8053(15)
_cell_length_b 13.8571(11)
_cell_length_c 18.1615(14)
_cell_measurement_reflns_used 2047
_cell_measurement_temperature 100(2)
_cell_measurement_theta_max 27.87
_cell_measurement_theta_min 2.73
_cell_volume 4566.0(6)
_computing_cell_refinement 'Bruker APEX2'
_computing_data_collection 'Bruker APEX2 (Bruker, 2008)'
_computing_data_reduction 'Bruker SAINT (Bruker, 2008)'
_computing_molecular_graphics 'Bruker SHELXTL'
_computing_publication_material 'Bruker SHELXTL'
_computing_structure_refinement 'Bruker SHELXTL'
_computing_structure_solution 'Bruker SHELXTL (Bruker, 2008)'
_diffrn_ambient_temperature 100(2)
_diffrn_measured_fraction_theta_full 0.998
_diffrn_measured_fraction_theta_max 0.998
_diffrn_measurement_device_type 'Bruker APEX-II DUO'
_diffrn_measurement_method 'phi and omega scans'
_diffrn_radiation_monochromator graphite
_diffrn_radiation_source 'fine-focus sealed tube'
_diffrn_radiation_type MoK\a
_diffrn_radiation_wavelength 0.71073
_diffrn_reflns_av_R_equivalents 0.0161
_diffrn_reflns_av_sigmaI/netI 0.0143
_diffrn_reflns_limit_h_max 23
_diffrn_reflns_limit_h_min -24
_diffrn_reflns_limit_k_max 16
_diffrn_reflns_limit_k_min -18
_diffrn_reflns_limit_l_max 23
_diffrn_reflns_limit_l_min -23
_diffrn_reflns_number 24501
_diffrn_reflns_theta_full 27.49
_diffrn_reflns_theta_max 27.49
_diffrn_reflns_theta_min 1.85
_diffrn_standards_decay_% <1
_diffrn_standards_interval_count 0
_diffrn_standards_interval_time 0
_diffrn_standards_number 0
_exptl_absorpt_coefficient_mu 0.299
_exptl_absorpt_correction_T_max 0.9551
_exptl_absorpt_correction_T_min 0.9250
_exptl_absorpt_correction_type numerical
_exptl_absorpt_process_details 'based on measured indexed crystal faces, Bruker SHELXTL v6.14 (Bruker 2008)'
_exptl_crystal_colour colorless
_exptl_crystal_density_diffrn 1.252
_exptl_crystal_density_method 'not measured'
_exptl_crystal_description irregular
_exptl_crystal_F_000 1848
_exptl_crystal_size_max 0.27
_exptl_crystal_size_mid 0.19
_exptl_crystal_size_min 0.16
_refine_diff_density_max 0.439
_refine_diff_density_min -0.420
_refine_diff_density_rms 0.048
_refine_ls_extinction_method none
_refine_ls_goodness_of_fit_ref 1.072
_refine_ls_hydrogen_treatment mixed
_refine_ls_matrix_type full
_refine_ls_number_parameters 276
_refine_ls_number_reflns 5244
_refine_ls_number_restraints 0
_refine_ls_restrained_S_all 1.072
_refine_ls_R_factor_all 0.0456
_refine_ls_R_factor_gt 0.0378
_refine_ls_shift/su_max 0.000
_refine_ls_shift/su_mean 0.000
_refine_ls_structure_factor_coef Fsqd
_refine_ls_weighting_details 'calc w=1/[\s^2^(Fo^2^)+(0.0630P)^2^+2.8242P] where P=(Fo^2^+2Fc^2^)/3'
_refine_ls_weighting_scheme calc
_refine_ls_wR_factor_gt 0.1073
_refine_ls_wR_factor_ref 0.1128
_reflns_number_gt 4362
_reflns_number_total 5244
_reflns_threshold_expression I>2\s(I)
_cod_data_source_file c3cc43395a.txt
_cod_data_source_block gui7
_cod_original_sg_symbol_H-M C2/c
_cod_database_code 7109515

loop_
_symmetry_equiv_pos_as_xyz
'x, y, z'
'-x, y, -z+1/2'
'x+1/2, y+1/2, z'
'-x+1/2, y+1/2, -z+1/2'
'-x, -y, -z'
'x, -y, z-1/2'
'-x+1/2, -y+1/2, -z'
'x+1/2, -y+1/2, z-1/2'

loop_
_atom_site_label
_atom_site_type_symbol
_atom_site_fract_x
_atom_site_fract_y
_atom_site_fract_z
_atom_site_U_iso_or_equiv
_atom_site_adp_type
_atom_site_occupancy
_atom_site_symmetry_multiplicity
_atom_site_calc_flag
_atom_site_refinement_flags
N1 N 0.30646(6) 0.75698(8) 0.17989(6) 0.0188(2) Uani 1 1 d .
H1 H 0.3445(13) 0.7637(16) 0.2242(14) 0.011(5) Uiso 0.60 1 d P
N2 N 0.35492(6) 0.75938(8) 0.33134(6) 0.0191(2) Uani 1 1 d .
H2 H 0.3635(19) 0.764(3) 0.289(2) 0.011(8) Uiso 0.40 1 d P
N3 N 0.47251(6) 1.12485(8) 0.17223(6) 0.0209(2) Uani 1 1 d .
H3 H 0.4818(16) 1.095(2) 0.2088(17) 0.013(7) Uiso 0.50 1 d P
C1 C 0.17407(7) 0.73017(10) 0.12174(7) 0.0219(3) Uani 1 1 d .
H1A H 0.1824 0.6760 0.0904 0.033 Uiso 1 1 calc R
H1B H 0.1675 0.7896 0.0914 0.033 Uiso 1 1 calc R
H1C H 0.1298 0.7179 0.1391 0.033 Uiso 1 1 calc R
C2 C 0.23974(7) 0.74106(9) 0.19014(7) 0.0175(2) Uani 1 1 d .
C3 C 0.22945(7) 0.73546(9) 0.26335(7) 0.0185(2) Uani 1 1 d .
H3A H 0.1807 0.7248 0.2674 0.022 Uiso 1 1 calc R
C4 C 0.28629(7) 0.74443(9) 0.33231(7) 0.0186(2) Uani 1 1 d .
C5 C 0.26401(7) 0.73662(10) 0.40616(7) 0.0241(3) Uani 1 1 d .
H5A H 0.2939 0.6870 0.4385 0.036 Uiso 1 1 calc R
H5B H 0.2118 0.7190 0.3951 0.036 Uiso 1 1 calc R
H5C H 0.2719 0.7988 0.4327 0.036 Uiso 1 1 calc R
C6 C 0.32064(7) 0.76092(9) 0.10475(7) 0.0182(2) Uani 1 1 d .
H6A H 0.2784 0.7921 0.0683 0.022 Uiso 1 1 calc R
H6B H 0.3253 0.6944 0.0866 0.022 Uiso 1 1 calc R
C7 C 0.41328(7) 0.76437(10) 0.40269(7) 0.0210(3) Uani 1 1 d .
H7A H 0.4279 0.6979 0.4205 0.025 Uiso 1 1 calc R
H7B H 0.3936 0.7963 0.4420 0.025 Uiso 1 1 calc R
C8 C 0.44902(8) 1.07899(9) 0.09712(7) 0.0218(3) Uani 1 1 d .
H8A H 0.4812 1.1013 0.0653 0.026 Uiso 1 1 calc R
H8B H 0.3980 1.0992 0.0718 0.026 Uiso 1 1 calc R
C9 C 0.45696(8) 1.28267(10) 0.10822(7) 0.0241(3) Uani 1 1 d .
H9A H 0.4891 1.2669 0.0753 0.036 Uiso 1 1 calc R
H9B H 0.4635 1.3507 0.1232 0.036 Uiso 1 1 calc R
H9C H 0.4055 1.2712 0.0804 0.036 Uiso 1 1 calc R
C10 C 0.47685(7) 1.21984(10) 0.17867(7) 0.0210(3) Uani 1 1 d .
C11 C 0.5000 1.26583(13) 0.2500 0.0253(4) Uani 1 2 d S
H11A H 0.5000 1.3344 0.2500 0.030 Uiso 1 2 calc SR
C12 C 0.39049(6) 0.81676(9) 0.10665(6) 0.0161(2) Uani 1 1 d .
C13 C 0.45616(6) 0.76705(9) 0.11007(6) 0.0162(2) Uani 1 1 d .
C14 C 0.51890(6) 0.81877(9) 0.10480(6) 0.0177(2) Uani 1 1 d .
C15 C 0.51754(7) 0.92025(9) 0.10256(6) 0.0187(2) Uani 1 1 d .
C16 C 0.45209(7) 0.96977(9) 0.10216(6) 0.0178(2) Uani 1 1 d .
C17 C 0.38832(7) 0.91803(9) 0.10365(6) 0.0170(2) Uani 1 1 d .
C18 C 0.31690(7) 0.97017(9) 0.10227(7) 0.0208(3) Uani 1 1 d .
H18A H 0.3287 1.0325 0.1294 0.025 Uiso 1 1 calc R
H18B H 0.2885 0.9310 0.1302 0.025 Uiso 1 1 calc R
C19 C 0.26872(7) 0.98933(10) 0.02103(7) 0.0240(3) Uani 1 1 d .
H19A H 0.2221 1.0187 0.0237 0.036 Uiso 1 1 calc R
H19B H 0.2588 0.9283 -0.0070 0.036 Uiso 1 1 calc R
H19C H 0.2946 1.0333 -0.0054 0.036 Uiso 1 1 calc R
C20 C 0.46074(7) 0.65866(9) 0.12348(7) 0.0203(3) Uani 1 1 d .
H20A H 0.4271 0.6411 0.1551 0.024 Uiso 1 1 calc R
H20B H 0.5115 0.6424 0.1530 0.024 Uiso 1 1 calc R
C21 C 0.44120(7) 0.59676(10) 0.05071(7) 0.0235(3) Uani 1 1 d .
H21A H 0.4451 0.5283 0.0647 0.035 Uiso 1 1 calc R
H21B H 0.4753 0.6115 0.0197 0.035 Uiso 1 1 calc R
H21C H 0.3907 0.6111 0.0214 0.035 Uiso 1 1 calc R
C22 C 0.58762(7) 0.97542(10) 0.10495(7) 0.0254(3) Uani 1 1 d .
H22A H 0.5751 1.0355 0.0749 0.030 Uiso 1 1 calc R
H22B H 0.6194 0.9359 0.0811 0.030 Uiso 1 1 calc R
C23 C 0.63015(7) 1.00082(11) 0.18668(8) 0.0274(3) Uani 1 1 d .
H23A H 0.6753 1.0356 0.1859 0.041 Uiso 1 1 calc R
H23B H 0.6429 0.9414 0.2165 0.041 Uiso 1 1 calc R
H23C H 0.5994 1.0417 0.2099 0.041 Uiso 1 1 calc R
C24 C 0.31794(9) 0.49304(13) 0.26797(9) 0.0366(4) Uani 1 1 d .
H24A H 0.2982 0.5593 0.2682 0.044 Uiso 1 1 calc R
H24B H 0.2779 0.4474 0.2698 0.044 Uiso 1 1 calc R
Cl1 Cl 0.39041(3) 0.47739(3) 0.35021(3) 0.05335(16) Uani 1 1 d .
Cl2 Cl 0.34243(3) 0.47519(3) 0.18213(3) 0.05209(15) Uani 1 1 d .

loop_
_atom_site_aniso_label
_atom_site_aniso_U_11
_atom_site_aniso_U_22
_atom_site_aniso_U_33
_atom_site_aniso_U_23
_atom_site_aniso_U_13
_atom_site_aniso_U_12
N1 0.0173(5) 0.0241(6) 0.0152(5) -0.0005(4) 0.0043(4) -0.0032(4)
N2 0.0179(5) 0.0246(6) 0.0140(5) -0.0008(4) 0.0030(4) -0.0014(4)
N3 0.0276(6) 0.0184(5) 0.0148(5) -0.0015(4) 0.0022(4) -0.0017(4)
C1 0.0171(6) 0.0266(7) 0.0203(6) -0.0001(5) 0.0018(5) -0.0016(5)
C2 0.0173(6) 0.0139(6) 0.0202(6) -0.0002(4) 0.0029(4) -0.0004(4)
C3 0.0153(5) 0.0202(6) 0.0205(6) -0.0019(5) 0.0057(4) -0.0023(4)
C4 0.0241(6) 0.0157(6) 0.0174(5) -0.0004(4) 0.0079(5) 0.0000(5)
C5 0.0257(7) 0.0301(7) 0.0192(6) -0.0012(5) 0.0106(5) -0.0054(5)
C6 0.0185(6) 0.0212(6) 0.0145(5) -0.0017(4) 0.0038(4) -0.0032(5)
C7 0.0184(6) 0.0312(7) 0.0129(5) 0.0008(5) 0.0034(4) -0.0005(5)
C8 0.0325(7) 0.0184(6) 0.0134(5) -0.0004(4) 0.0039(5) -0.0044(5)
C9 0.0336(7) 0.0198(6) 0.0162(6) 0.0021(5) 0.0017(5) 0.0005(5)
C10 0.0238(6) 0.0221(6) 0.0152(5) 0.0012(5) 0.0020(5) 0.0021(5)
C11 0.0395(11) 0.0154(8) 0.0169(8) 0.000 0.0001(7) 0.000
C12 0.0183(6) 0.0191(6) 0.0102(5) -0.0011(4) 0.0027(4) -0.0027(4)
C13 0.0195(6) 0.0182(6) 0.0102(5) -0.0004(4) 0.0024(4) -0.0011(4)
C14 0.0177(6) 0.0247(6) 0.0095(5) 0.0000(4) 0.0016(4) -0.0004(5)
C15 0.0201(6) 0.0248(6) 0.0096(5) 0.0002(4) 0.0014(4) -0.0062(5)
C16 0.0249(6) 0.0177(6) 0.0093(5) -0.0008(4) 0.0019(4) -0.0037(5)
C17 0.0208(6) 0.0197(6) 0.0096(5) -0.0012(4) 0.0023(4) -0.0003(5)
C18 0.0239(6) 0.0206(6) 0.0179(6) -0.0013(5) 0.0053(5) 0.0022(5)
C19 0.0224(6) 0.0249(7) 0.0226(6) -0.0003(5) 0.0024(5) 0.0030(5)
C20 0.0234(6) 0.0184(6) 0.0182(6) 0.0011(5) 0.0041(5) 0.0012(5)
C21 0.0270(6) 0.0193(6) 0.0230(6) -0.0021(5) 0.0045(5) -0.0002(5)
C22 0.0233(6) 0.0317(7) 0.0200(6) 0.0020(5) 0.0036(5) -0.0099(5)
C23 0.0214(6) 0.0288(7) 0.0272(7) -0.0021(5) -0.0020(5) -0.0063(5)
C24 0.0339(8) 0.0409(9) 0.0310(7) 0.0003(7) 0.0018(6) 0.0082(7)
Cl1 0.0430(3) 0.0462(3) 0.0544(3) 0.0196(2) -0.0163(2) -0.01183(19)
Cl2 0.0723(3) 0.0445(3) 0.0500(3) 0.00290(19) 0.0348(2) -0.0096(2)

loop_
_atom_type_symbol
_atom_type_description
_atom_type_scat_dispersion_real
_atom_type_scat_dispersion_imag
_atom_type_scat_source
C C 0.0033 0.0016 'International Tables Vol C Tables 4.2.6.8 and 6.1.1.4'
H H 0.0000 0.0000 'International Tables Vol C Tables 4.2.6.8 and 6.1.1.4'
N N 0.0061 0.0033 'International Tables Vol C Tables 4.2.6.8 and 6.1.1.4'
Cl Cl 0.1484 0.1585 'International Tables Vol C Tables 4.2.6.8 and 6.1.1.4'

loop_
_geom_angle_atom_site_label_1
_geom_angle_atom_site_label_2
_geom_angle_atom_site_label_3
_geom_angle
_geom_angle_site_symmetry_1
_geom_angle_site_symmetry_3
C2 N1 C6 123.14(10) . .
C2 N1 H1 115.7(14) . .
C6 N1 H1 121.2(14) . .
C4 N2 C7 120.47(10) . .
C4 N2 H2 117(2) . .
C7 N2 H2 122(2) . .
C10 N3 C8 120.74(11) . .
C10 N3 H3 118(2) . .
C8 N3 H3 121(2) . .
C2 C1 H1A 109.5 . .
C2 C1 H1B 109.5 . .
H1A C1 H1B 109.5 . .
C2 C1 H1C 109.5 . .
H1A C1 H1C 109.5 . .
H1B C1 H1C 109.5 . .
N1 C2 C3 120.88(11) . .
N1 C2 C1 119.80(11) . .
C3 C2 C1 119.31(11) . .
C2 C3 C4 125.03(11) . .
C2 C3 H3A 117.5 . .
C4 C3 H3A 117.5 . .
N2 C4 C3 121.07(11) . .
N2 C4 C5 121.80(11) . .
C3 C4 C5 117.13(11) . .
C4 C5 H5A 109.5 . .
C4 C5 H5B 109.5 . .
H5A C5 H5B 109.5 . .
C4 C5 H5C 109.5 . .
H5A C5 H5C 109.5 . .
H5B C5 H5C 109.5 . .
N1 C6 C12 111.60(9) . .
N1 C6 H6A 109.3 . .
C12 C6 H6A 109.3 . .
N1 C6 H6B 109.3 . .
C12 C6 H6B 109.3 . .
H6A C6 H6B 108.0 . .
N2 C7 C14 113.35(10) . 2_655
N2 C7 H7A 108.9 . .
C14 C7 H7A 108.9 2_655 .
N2 C7 H7B 108.9 . .
C14 C7 H7B 108.9 2_655 .
H7A C7 H7B 107.7 . .
N3 C8 C16 112.31(10) . .
N3 C8 H8A 109.1 . .
C16 C8 H8A 109.1 . .
N3 C8 H8B 109.1 . .
C16 C8 H8B 109.1 . .
H8A C8 H8B 107.9 . .
C10 C9 H9A 109.5 . .
C10 C9 H9B 109.5 . .
H9A C9 H9B 109.5 . .
C10 C9 H9C 109.5 . .
H9A C9 H9C 109.5 . .
H9B C9 H9C 109.5 . .
N3 C10 C11 121.99(12) . .
N3 C10 C9 120.19(11) . .
C11 C10 C9 117.82(12) . .
C10 C11 C10 126.10(17) 2_655 .
C10 C11 H11A 117.0 2_655 .
C10 C11 H11A 117.0 . .
C13 C12 C17 120.61(11) . .
C13 C12 C6 119.87(11) . .
C17 C12 C6 119.51(11) . .
C12 C13 C14 119.49(11) . .
C12 C13 C20 120.33(11) . .
C14 C13 C20 120.11(11) . .
C13 C14 C15 120.18(11) . .
C13 C14 C7 119.54(11) . 2_655
C15 C14 C7 120.20(11) . 2_655
C14 C15 C16 119.77(11) . .
C14 C15 C22 119.66(12) . .
C16 C15 C22 120.48(12) . .
C17 C16 C15 120.09(11) . .
C17 C16 C8 119.46(11) . .
C15 C16 C8 120.41(11) . .
C16 C17 C12 119.66(11) . .
C16 C17 C18 120.85(11) . .
C12 C17 C18 119.48(11) . .
C17 C18 C19 113.14(10) . .
C17 C18 H18A 109.0 . .
C19 C18 H18A 109.0 . .
C17 C18 H18B 109.0 . .
C19 C18 H18B 109.0 . .
H18A C18 H18B 107.8 . .
C18 C19 H19A 109.5 . .
C18 C19 H19B 109.5 . .
H19A C19 H19B 109.5 . .
C18 C19 H19C 109.5 . .
H19A C19 H19C 109.5 . .
H19B C19 H19C 109.5 . .
C13 C20 C21 115.02(10) . .
C13 C20 H20A 108.5 . .
C21 C20 H20A 108.5 . .
C13 C20 H20B 108.5 . .
C21 C20 H20B 108.5 . .
H20A C20 H20B 107.5 . .
C20 C21 H21A 109.5 . .
C20 C21 H21B 109.5 . .
H21A C21 H21B 109.5 . .
C20 C21 H21C 109.5 . .
H21A C21 H21C 109.5 . .
H21B C21 H21C 109.5 . .
C15 C22 C23 111.89(11) . .
C15 C22 H22A 109.2 . .
C23 C22 H22A 109.2 . .
C15 C22 H22B 109.2 . .
C23 C22 H22B 109.2 . .
H22A C22 H22B 107.9 . .
C22 C23 H23A 109.5 . .
C22 C23 H23B 109.5 . .
H23A C23 H23B 109.5 . .
C22 C23 H23C 109.5 . .
H23A C23 H23C 109.5 . .
H23B C23 H23C 109.5 . .
Cl1 C24 Cl2 114.40(9) . .
Cl1 C24 H24A 108.7 . .
Cl2 C24 H24A 108.7 . .
Cl1 C24 H24B 108.7 . .
Cl2 C24 H24B 108.7 . .
H24A C24 H24B 107.6 . .

loop_
_geom_bond_atom_site_label_1
_geom_bond_atom_site_label_2
_geom_bond_distance
_geom_bond_site_symmetry_2
N1 C2 1.3344(16) .
N1 C6 1.4588(15) .
N1 H1 0.93(2) .
N2 C4 1.3119(16) .
N2 C7 1.4630(15) .
N2 H2 0.83(4) .
N3 C10 1.3221(17) .
N3 C8 1.4639(15) .
N3 H3 0.77(3) .
C1 C2 1.5112(17) .
C1 H1A 0.9800 .
C1 H1B 0.9800 .
C1 H1C 0.9800 .
C2 C3 1.3951(17) .
C3 C4 1.4222(17) .
C3 H3A 0.9500 .
C4 C5 1.5105(16) .
C5 H5A 0.9800 .
C5 H5B 0.9800 .
C5 H5C 0.9800 .
C6 C12 1.5171(16) .
C6 H6A 0.9900 .
C6 H6B 0.9900 .
C7 C14 1.5181(17) 2_655
C7 H7A 0.9900 .
C7 H7B 0.9900 .
C8 C16 1.5164(17) .
C8 H8A 0.9900 .
C8 H8B 0.9900 .
C9 C10 1.5111(17) .
C9 H9A 0.9800 .
C9 H9B 0.9800 .
C9 H9C 0.9800 .
C10 C11 1.4061(15) .
C11 C10 1.4061(15) 2_655
C11 H11A 0.9500 .
C12 C13 1.4011(17) .
C12 C17 1.4046(17) .
C13 C14 1.4050(17) .
C13 C20 1.5204(17) .
C14 C15 1.4067(18) .
C14 C7 1.5182(17) 2_655
C15 C16 1.4077(18) .
C15 C22 1.5143(17) .
C16 C17 1.4034(17) .
C17 C18 1.5195(17) .
C18 C19 1.5379(17) .
C18 H18A 0.9900 .
C18 H18B 0.9900 .
C19 H19A 0.9800 .
C19 H19B 0.9800 .
C19 H19C 0.9800 .
C20 C21 1.5368(17) .
C20 H20A 0.9900 .
C20 H20B 0.9900 .
C21 H21A 0.9800 .
C21 H21B 0.9800 .
C21 H21C 0.9800 .
C22 C23 1.5304(18) .
C22 H22A 0.9900 .
C22 H22B 0.9900 .
C23 H23A 0.9800 .
C23 H23B 0.9800 .
C23 H23C 0.9800 .
C24 Cl1 1.7506(16) .
C24 Cl2 1.7553(17) .
C24 H24A 0.9900 .
C24 H24B 0.9900 .

loop_
_geom_hbond_atom_site_label_D
_geom_hbond_atom_site_label_H
_geom_hbond_atom_site_label_A
_geom_hbond_distance_DH
_geom_hbond_distance_HA
_geom_hbond_distance_DA
_geom_hbond_angle_DHA
_geom_hbond_site_symmetry_A
N1 H1 N2 0.93(2) 1.90(2) 2.6606(15) 137(2) .
N2 H2 N1 0.83(4) 1.99(4) 2.6606(15) 137(3) .
N3 H3 N3 0.77(3) 2.15(3) 2.741(2) 135(3) 2_655
